data_7058784
loop_
_publ_author_name
'Kumar, Manesh'
'Qiu, Cheng-Qiang'
'Zar\;eba, Jan K.'
'Frontera, Antonio'
'Jassal, Amanpreet Kaur'
'Sahoo, Subash Chandra'
'Liu, Sui-Jun'
'Sheikh, Haq Nawaz'

_publ_section_title
;
 Magnetic, luminescence, topological and theoretical studies of
 structurally diverse supramolecular lanthanide coordination polymers with
 flexible glutaric acid as a linker
;
_journal_issue 36
_journal_name_full 'New Journal of Chemistry'
_journal_page_first 14546
_journal_paper_doi 10.1039/C9NJ03664D
_journal_volume 43
_journal_year 2019
_chemical_formula_moiety '0.25(C60 H88 O56 Tb8), 4(H2 O)'
_chemical_formula_sum 'C15 H30 O18 Tb2'
_chemical_formula_weight 816.23
_space_group_crystal_system monoclinic
_space_group_IT_number 15
_space_group_name_Hall '-C 2yc'
_space_group_name_H-M_alt 'C 1 2/c 1'
_symmetry_space_group_name_Hall '-C 2yc'
_symmetry_space_group_name_H-M 'C 1 2/c 1'
_atom_sites_solution_hydrogens mixed
_atom_sites_solution_primary direct
_audit_creation_date 2019-07-13
_audit_creation_method
;
Olex2 1.2-ac3
(compiled 2017.02.24 svn.r3390 for Rigaku Oxford Diffraction, GUI svn.r5318)
;
_audit_update_record
;
2019-08-01 deposited with the CCDC.    2019-08-13 downloaded from the CCDC.
;
_cell_angle_alpha 90
_cell_angle_beta 94.485(2)
_cell_angle_gamma 90
_cell_formula_units_Z 4
_cell_length_a 7.9368(2)
_cell_length_b 14.9436(3)
_cell_length_c 19.6279(4)
_cell_measurement_reflns_used 6843
_cell_measurement_temperature 293(2)
_cell_measurement_theta_max 27.3580
_cell_measurement_theta_min 3.2511
_cell_volume 2320.83(9)
_computing_molecular_graphics 'Olex2 (Dolomanov et al., 2009)'
_computing_publication_material 'Olex2 (Dolomanov et al., 2009)'
_computing_structure_refinement 'ShelXL (Sheldrick, 2015)'
_computing_structure_solution 'SIR2004 (Burla et al., 2007)'
_diffrn_ambient_temperature 293(2)
_diffrn_measured_fraction_theta_full 0.993
_diffrn_measured_fraction_theta_max 0.925
_diffrn_measurement_device 'four-circle diffractometer'
_diffrn_measurement_device_type 'SuperNova, Single source at offset/far, HyPix3000'
_diffrn_measurement_method '\w scans'
_diffrn_radiation_type MoK\a
_diffrn_radiation_wavelength 0.71073
_diffrn_reflns_av_R_equivalents 0.0597
_diffrn_reflns_av_unetI/netI 0.0422
_diffrn_reflns_Laue_measured_fraction_full 0.993
_diffrn_reflns_Laue_measured_fraction_max 0.925
_diffrn_reflns_limit_h_max 10
_diffrn_reflns_limit_h_min -9
_diffrn_reflns_limit_k_max 18
_diffrn_reflns_limit_k_min -19
_diffrn_reflns_limit_l_max 25
_diffrn_reflns_limit_l_min -24
_diffrn_reflns_number 8766
_diffrn_reflns_point_group_measured_fraction_full 0.993
_diffrn_reflns_point_group_measured_fraction_max 0.925
_diffrn_reflns_theta_full 25.242
_diffrn_reflns_theta_max 27.434
_diffrn_reflns_theta_min 3.431
_exptl_absorpt_coefficient_mu 6.132
_exptl_absorpt_correction_T_max 0.399
_exptl_absorpt_correction_T_min 0.345
_exptl_absorpt_correction_type multi-scan
_exptl_absorpt_process_details multi-scan
_exptl_crystal_colour colourless
_exptl_crystal_colour_primary colourless
_exptl_crystal_density_diffrn 2.336
_exptl_crystal_description block
_exptl_crystal_F_000 1576
_exptl_crystal_recrystallization_method hydrothermal
_exptl_crystal_size_max 0.18
_exptl_crystal_size_mid 0.15
_exptl_crystal_size_min 0.15
_refine_diff_density_max 1.370
_refine_diff_density_min -2.105
_refine_diff_density_rms 0.207
_refine_ls_extinction_method none
_refine_ls_goodness_of_fit_ref 1.077
_refine_ls_hydrogen_treatment constr
_refine_ls_matrix_type full
_refine_ls_number_parameters 163
_refine_ls_number_reflns 2453
_refine_ls_number_restraints 0
_refine_ls_restrained_S_all 1.077
_refine_ls_R_factor_all 0.0337
_refine_ls_R_factor_gt 0.0323
_refine_ls_shift/su_max 0.001
_refine_ls_shift/su_mean 0.000
_refine_ls_structure_factor_coef Fsqd
_refine_ls_weighting_details 'w=1/[\s^2^(Fo^2^)+(0.0533P)^2^+4.1990P] where P=(Fo^2^+2Fc^2^)/3'
_refine_ls_weighting_scheme calc
_refine_ls_wR_factor_gt 0.0860
_refine_ls_wR_factor_ref 0.0873
_reflns_Friedel_coverage 0.000
_reflns_number_gt 2336
_reflns_number_total 2453
_reflns_threshold_expression 'I > 2\s(I)'
_cod_data_source_file c9nj03664d2.cif
_cod_data_source_block kasm-c3b
_cod_depositor_comments 'Adding full bibliography for 7058784--7058791.cif.'
_cod_database_code 7058784
_shelx_shelxl_version_number 2018/3
_shelx_space_group_comment
;
The symmetry employed for this shelxl refinement is uniquely defined
by the following loop, which should always be used as a source of
symmetry information in preference to the above space-group names.
They are only intended as comments.
;
_olex2_refinement_description
;
1. Fixed Uiso
 At 1.2 times of:
  All C(H,H) groups
 At 1.5 times of:
  All O(H,H) groups
2. Rigid body (RIGU) restrains
 O9, O8
 with sigma for 1-2 distances of 0.004 and sigma for 1-3 distances of 0.004
3. Others
 Fixed Sof: H8A(0.5) H8B(0.5)
4.a Riding coordinates:
 O9(H9A,H9B)
4.b Free rotating group:
 O8(H8C,H8D)
4.c Rotating group:
 O7(H7A,H7B)
4.d Secondary CH2 refined with riding coordinates:
 C4(H4A,H4B), C8(H8A,H8B), C2(H2A,H2B), C7(H7C,H7D), C3(H3A,H3B)
;
_olex2_submission_special_instructions 'No special instructions were received'

loop_
_space_group_symop_operation_xyz
'x, y, z'
'-x, y, -z+1/2'
'x+1/2, y+1/2, z'
'-x+1/2, y+1/2, -z+1/2'
'-x, -y, -z'
'x, -y, z-1/2'
'-x+1/2, -y+1/2, -z'
'x+1/2, -y+1/2, z-1/2'

loop_
_atom_site_label
_atom_site_type_symbol
_atom_site_fract_x
_atom_site_fract_y
_atom_site_fract_z
_atom_site_U_iso_or_equiv
_atom_site_adp_type
_atom_site_occupancy
_atom_site_site_symmetry_order
_atom_site_calc_flag
_atom_site_refinement_flags_posn
_atom_site_refinement_flags_adp
_atom_site_refinement_flags_occupancy
Tb1 Tb 0.75642(2) 0.46278(2) 0.51225(2) 0.01394(11) Uani 1 1 d . . .
O3 O 0.8328(4) 0.3228(2) 0.57192(16) 0.0225(7) Uani 1 1 d . . .
O1 O 0.4949(4) 0.45518(18) 0.5612(2) 0.0230(8) Uani 1 1 d . . .
O4 O 0.8531(4) 0.44634(19) 0.63077(19) 0.0247(7) Uani 1 1 d . . .
O2 O 0.2362(4) 0.4533(2) 0.5915(2) 0.0270(8) Uani 1 1 d . . .
O5 O 0.4881(4) 0.07824(18) 0.53318(16) 0.0200(6) Uani 1 1 d . . .
O7 O 0.6159(4) 0.35489(19) 0.44009(18) 0.0259(7) Uani 1 1 d . . .
H7A H 0.668472 0.305062 0.443828 0.039 Uiso 1 1 d GR . .
H7B H 0.614735 0.373181 0.398844 0.039 Uiso 1 1 d GR . .
O6 O 0.2327(4) 0.11377(18) 0.55790(19) 0.0247(7) Uani 1 1 d . . .
C1 C 0.3858(5) 0.4269(2) 0.6006(2) 0.0141(8) Uani 1 1 d . . .
C5 C 0.3858(5) 0.1348(3) 0.5554(2) 0.0164(8) Uani 1 1 d . . .
C6 C 0.8711(5) 0.3628(3) 0.6278(2) 0.0164(8) Uani 1 1 d . . .
C4 C 0.4515(6) 0.2250(3) 0.5777(3) 0.0272(10) Uani 1 1 d . . .
H4A H 0.443022 0.264816 0.538612 0.033 Uiso 1 1 calc R . .
H4B H 0.570225 0.219360 0.592970 0.033 Uiso 1 1 calc R . .
C8 C 1.000000 0.3664(4) 0.750000 0.0244(13) Uani 1 2 d S T P
H8A H 0.911818 0.404603 0.765447 0.029 Uiso 0.5 1 calc R . .
C2 C 0.4312(5) 0.3598(3) 0.6557(2) 0.0193(8) Uani 1 1 d . . .
H2A H 0.385305 0.378569 0.697771 0.023 Uiso 1 1 calc R . .
H2B H 0.553168 0.356322 0.663836 0.023 Uiso 1 1 calc R . .
C7 C 0.9273(5) 0.3096(3) 0.6905(2) 0.0213(9) Uani 1 1 d . . .
H7C H 1.012037 0.266732 0.678822 0.026 Uiso 1 1 calc R . .
H7D H 0.831459 0.276260 0.704970 0.026 Uiso 1 1 calc R . .
C3 C 0.3601(7) 0.2671(3) 0.6344(3) 0.0263(10) Uani 1 1 d . . .
H3A H 0.368935 0.227812 0.673889 0.032 Uiso 1 1 calc R . .
H3B H 0.241227 0.273097 0.619460 0.032 Uiso 1 1 calc R . .
O8 O 0.610(2) 0.0925(4) 0.6998(4) 0.177(5) Uani 1 1 d . U .
H8C H 0.557629 0.045076 0.709785 0.265 Uiso 1 1 d G . .
H8D H 0.715019 0.082021 0.701077 0.265 Uiso 1 1 d G . .
O9 O 0.8810(15) 0.0708(7) 0.7853(7) 0.200(5) Uani 1 1 d . U .
H9A H 0.876319 0.083140 0.827370 0.299 Uiso 1 1 d R . .
H9B H 0.871919 0.014650 0.779490 0.299 Uiso 1 1 d R . .

loop_
_atom_site_aniso_label
_atom_site_aniso_U_11
_atom_site_aniso_U_22
_atom_site_aniso_U_33
_atom_site_aniso_U_23
_atom_site_aniso_U_13
_atom_site_aniso_U_12
Tb1 0.01150(16) 0.01284(15) 0.01712(17) -0.00030(6) -0.00118(10) 0.00029(6)
O3 0.0272(16) 0.0212(14) 0.0183(16) -0.0001(12) -0.0041(13) 0.0004(14)
O1 0.0216(18) 0.0232(16) 0.0251(18) 0.0041(12) 0.0063(15) -0.0003(12)
O4 0.0299(18) 0.0169(13) 0.0260(18) -0.0024(13) -0.0064(15) -0.0008(13)
O2 0.0166(17) 0.0368(18) 0.0276(19) 0.0101(14) 0.0018(15) 0.0079(13)
O5 0.0173(15) 0.0149(14) 0.0279(16) -0.0012(12) 0.0027(13) 0.0027(12)
O7 0.0300(18) 0.0148(14) 0.0308(18) -0.0055(13) -0.0101(15) 0.0024(13)
O6 0.0139(14) 0.0176(14) 0.043(2) -0.0050(14) 0.0024(14) 0.0003(12)
C1 0.0156(19) 0.0127(18) 0.0138(18) -0.0041(15) 0.0006(15) -0.0002(16)
C5 0.018(2) 0.0126(17) 0.019(2) 0.0023(15) 0.0007(16) 0.0015(15)
C6 0.0115(18) 0.0195(19) 0.018(2) 0.0017(17) -0.0003(16) -0.0009(16)
C4 0.020(2) 0.0167(19) 0.046(3) -0.009(2) 0.009(2) -0.0025(19)
C8 0.031(3) 0.018(3) 0.022(3) 0.000 -0.009(3) 0.000
C2 0.023(2) 0.0179(19) 0.0163(19) 0.0002(16) -0.0003(17) 0.0015(17)
C7 0.023(2) 0.020(2) 0.020(2) 0.0004(17) -0.0017(18) 0.0009(17)
C3 0.030(3) 0.0162(18) 0.034(3) 0.0020(19) 0.011(2) -0.0008(19)
O8 0.410(15) 0.054(3) 0.060(5) 0.006(3) -0.025(8) 0.016(6)
O9 0.249(13) 0.163(7) 0.199(14) 0.046(10) 0.098(12) 0.008(8)

loop_
_atom_type_symbol
_atom_type_description
_atom_type_scat_dispersion_real
_atom_type_scat_dispersion_imag
_atom_type_scat_source
C C 0.0033 0.0016 'International Tables Vol C Tables 4.2.6.8 and 6.1.1.4'
H H 0.0000 0.0000 'International Tables Vol C Tables 4.2.6.8 and 6.1.1.4'
O O 0.0106 0.0060 'International Tables Vol C Tables 4.2.6.8 and 6.1.1.4'
Tb Tb -0.1723 4.1537 'International Tables Vol C Tables 4.2.6.8 and 6.1.1.4'

loop_
_geom_angle_atom_site_label_1
_geom_angle_atom_site_label_2
_geom_angle_atom_site_label_3
_geom_angle
_geom_angle_site_symmetry_1
_geom_angle_site_symmetry_3
O3 Tb1 O1 142.91(10) . 5_666
O3 Tb1 O5 110.78(10) . 3
O3 Tb1 C1 155.81(10) . 5_666
O3 Tb1 C5 123.62(11) . 3
O3 Tb1 C6 26.74(11) . .
O1 Tb1 O3 87.54(10) . .
O1 Tb1 O1 66.23(14) . 5_666
O1 Tb1 O4 79.94(13) . .
O1 Tb1 O2 116.89(12) . 5_666
O1 Tb1 O5 162.15(10) . 7_656
O1 Tb1 O5 128.19(10) . 3
O1 Tb1 O7 79.77(12) . .
O1 Tb1 O6 78.42(10) . 3
O1 Tb1 C1 92.06(12) . 5_666
O1 Tb1 C1 25.96(10) 5_666 5_666
O1 Tb1 C5 103.23(11) . 3
O1 Tb1 C5 89.03(10) 5_666 3
O1 Tb1 C6 149.65(11) 5_666 .
O1 Tb1 C6 83.42(12) . .
O4 Tb1 O3 53.27(10) . .
O4 Tb1 O1 137.61(11) . 5_666
O4 Tb1 O5 74.92(10) . 3
O4 Tb1 O6 76.54(11) . 3
O4 Tb1 C1 150.20(10) . 5_666
O4 Tb1 C5 74.11(11) . 3
O4 Tb1 C6 26.53(11) . .
O2 Tb1 O3 146.23(11) 5_666 .
O2 Tb1 O1 50.72(10) 5_666 5_666
O2 Tb1 O4 148.07(11) 5_666 .
O2 Tb1 O5 73.49(11) 5_666 3
O2 Tb1 O6 80.57(11) 5_666 3
O2 Tb1 C1 24.83(11) 5_666 5_666
O2 Tb1 C5 75.56(12) 5_666 3
O2 Tb1 C6 159.58(11) 5_666 .
O5 Tb1 O3 76.76(10) 7_656 .
O5 Tb1 O1 122.95(11) 7_656 5_666
O5 Tb1 O1 106.11(9) 3 5_666
O5 Tb1 O4 96.92(11) 7_656 .
O5 Tb1 O2 74.68(10) 7_656 5_666
O5 Tb1 O5 66.64(11) 7_656 3
O5 Tb1 O7 88.60(11) 7_656 .
O5 Tb1 O6 118.18(10) 7_656 3
O5 Tb1 C1 88.34(10) 3 5_666
O5 Tb1 C1 98.79(11) 7_656 5_666
O5 Tb1 C5 92.64(11) 7_656 3
O5 Tb1 C5 26.29(10) 3 3
O5 Tb1 C6 92.65(11) 3 .
O5 Tb1 C6 86.17(11) 7_656 .
O7 Tb1 O3 77.99(10) . .
O7 Tb1 O1 72.08(10) . 5_666
O7 Tb1 O4 127.53(11) . .
O7 Tb1 O2 83.65(12) . 5_666
O7 Tb1 O5 149.73(11) . 3
O7 Tb1 O6 143.44(10) . 3
O7 Tb1 C1 78.13(11) . 5_666
O7 Tb1 C5 158.03(11) . 3
O7 Tb1 C6 103.22(11) . .
O6 Tb1 O3 129.57(11) 3 .
O6 Tb1 O1 72.39(10) 3 5_666
O6 Tb1 O5 52.13(9) 3 3
O6 Tb1 C1 73.73(11) 3 5_666
O6 Tb1 C5 25.84(10) 3 3
O6 Tb1 C6 103.00(12) 3 .
C5 Tb1 C1 80.00(11) 3 5_666
C6 Tb1 C1 174.93(11) . 5_666
C6 Tb1 C5 98.75(12) . 3
C6 O3 Tb1 92.6(2) . .
Tb1 O1 Tb1 113.77(14) . 5_666
C1 O1 Tb1 88.1(2) . 5_666
C1 O1 Tb1 157.3(3) . .
C6 O4 Tb1 94.9(3) . .
C1 O2 Tb1 101.6(3) . 5_666
Tb1 O5 Tb1 113.36(11) 7_656 3_445
C5 O5 Tb1 153.2(3) . 7_656
C5 O5 Tb1 91.9(2) . 3_445
Tb1 O7 H7A 109.8 . .
Tb1 O7 H7B 108.6 . .
H7A O7 H7B 109.2 . .
C5 O6 Tb1 96.6(2) . 3_445
O1 C1 Tb1 66.0(2) . 5_666
O1 C1 C2 121.5(4) . .
O2 C1 Tb1 53.6(2) . 5_666
O2 C1 O1 119.3(4) . .
O2 C1 C2 119.2(4) . .
C2 C1 Tb1 169.6(3) . 5_666
O5 C5 Tb1 61.8(2) . 3_445
O5 C5 C4 118.8(4) . .
O6 C5 Tb1 57.6(2) . 3_445
O6 C5 O5 119.4(4) . .
O6 C5 C4 121.9(4) . .
C4 C5 Tb1 179.4(3) . 3_445
O3 C6 Tb1 60.7(2) . .
O3 C6 C7 119.8(4) . .
O4 C6 Tb1 58.6(2) . .
O4 C6 O3 119.2(4) . .
O4 C6 C7 120.9(4) . .
C7 C6 Tb1 178.2(3) . .
C5 C4 H4A 108.6 . .
C5 C4 H4B 108.6 . .
C5 C4 C3 114.4(4) . .
H4A C4 H4B 107.6 . .
C3 C4 H4A 108.6 . .
C3 C4 H4B 108.6 . .
C7 C8 H8A 109.2 . .
C7 C8 H8A 109.2 2_756 .
C7 C8 C7 112.2(5) . 2_756
C1 C2 H2A 109.6 . .
C1 C2 H2B 109.6 . .
C1 C2 C3 110.1(4) . .
H2A C2 H2B 108.1 . .
C3 C2 H2A 109.6 . .
C3 C2 H2B 109.6 . .
C6 C7 C8 113.9(3) . .
C6 C7 H7C 108.8 . .
C6 C7 H7D 108.8 . .
C8 C7 H7C 108.8 . .
C8 C7 H7D 108.8 . .
H7C C7 H7D 107.7 . .
C4 C3 C2 112.8(4) . .
C4 C3 H3A 109.0 . .
C4 C3 H3B 109.0 . .
C2 C3 H3A 109.0 . .
C2 C3 H3B 109.0 . .
H3A C3 H3B 107.8 . .
H8C O8 H8D 109.5 . .
H9A O9 H9B 109.5 . .

loop_
_geom_bond_atom_site_label_1
_geom_bond_atom_site_label_2
_geom_bond_distance
_geom_bond_site_symmetry_2
Tb1 O3 2.450(3) .
Tb1 O1 2.357(3) .
Tb1 O1 2.666(4) 5_666
Tb1 O4 2.405(4) .
Tb1 O2 2.396(4) 5_666
Tb1 O5 2.359(3) 7_656
Tb1 O5 2.531(3) 3
Tb1 O7 2.367(3) .
Tb1 O6 2.440(3) 3
Tb1 C1 2.918(4) 5_666
Tb1 C5 2.871(4) 3
Tb1 C6 2.807(4) .
O3 C6 1.265(5) .
O1 C1 1.278(5) .
O4 C6 1.259(5) .
O2 C1 1.251(5) .
O5 C5 1.273(5) .
O7 H7A 0.8538 .
O7 H7B 0.8539 .
O6 C5 1.260(5) .
C1 C2 1.497(5) .
C5 C4 1.498(6) .
C6 C7 1.503(6) .
C4 H4A 0.9700 .
C4 H4B 0.9700 .
C4 C3 1.512(7) .
C8 H8A 0.9700 .
C8 C7 1.520(5) 2_756
C8 C7 1.520(5) .
C2 H2A 0.9700 .
C2 H2B 0.9700 .
C2 C3 1.541(6) .
C7 H7C 0.9700 .
C7 H7D 0.9700 .
C3 H3A 0.9700 .
C3 H3B 0.9700 .
O8 H8C 0.8498 .
O8 H8D 0.8501 .
O9 H9A 0.8504 .
O9 H9B 0.8496 .

loop_
_geom_hbond_atom_site_label_D
_geom_hbond_atom_site_label_H
_geom_hbond_atom_site_label_A
_geom_hbond_distance_DH
_geom_hbond_distance_HA
_geom_hbond_distance_DA
_geom_hbond_angle_DHA
_geom_hbond_site_symmetry_A
_geom_hbond_publ_flag
O7 H7A O3 0.85 1.94 2.700(4) 148.3 7_656 yes
O8 H8D O9 0.85 2.04 2.645(17) 127.7 . yes
